data_4321471
loop_
_publ_author_name
'Stephen Fox'
'Robert T. Stibrany'
'Joseph A. Potenza'
'Spencer Knapp'
'Harvey J. Schugar'

_publ_section_title
;
 Copper(II) and Nickel(II) Complexes of Binucleating Macrocyclic
 Bis(disulfide)tetramine Ligands
;
_journal_name_full 'Inorganic Chemistry'
_journal_page_first 4950
_journal_page_last 4961
_journal_paper_doi 10.1021/ic000380p
_journal_volume 39
_journal_year 2000
_chemical_formula_sum 'C32 H62 I4 N6 Ni2 S4'
_chemical_formula_weight 1284.14
_chemical_name_systematic
;
 [Ni~2~(rac-9)I~2~(CH~3~CN)~2~]^2+^2I^-^
;
_space_group_IT_number 1
_symmetry_cell_setting triclinic
_symmetry_space_group_name_Hall 'P 1'
_symmetry_space_group_name_H-M 'P 1'
_atom_sites_solution_hydrogens geom
_atom_sites_solution_primary direct
_atom_sites_solution_secondary difmap
_audit_creation_method SHELXL-97
_cell_angle_alpha 104.68(2)
_cell_angle_beta 98.39(2)
_cell_angle_gamma 104.75(2)
_cell_formula_units_Z 1
_cell_length_a 10.119(3)
_cell_length_b 12.288(4)
_cell_length_c 10.121(3)
_cell_measurement_reflns_used 25
_cell_measurement_temperature 298(1)
_cell_measurement_theta_max 18
_cell_measurement_theta_min 12
_cell_volume 1147.1(6)
_computing_cell_refinement 'Enraf-Nonius SDP (1983)'
_computing_data_collection 'Enraf-Nonius SDP (1983)'
_computing_data_reduction 'CAD-4/PC (Kretschmar, 1994)'
_computing_molecular_graphics 'ORTEX (P.McArdle, 1995)'
_computing_publication_material 'SHELXL-97/2 (Sheldrick,1997)'
_computing_structure_refinement 'SHELXL-97 (Sheldrick, 1997)'
_computing_structure_solution 'SHELXS-97 (Sheldrick, 1990)'
_diffrn_ambient_temperature 299(1)
_diffrn_measured_fraction_theta_full 0.546
_diffrn_measured_fraction_theta_max 0.546
_diffrn_measurement_device_type '4-circle diffractometer'
_diffrn_measurement_method 'scintillation counter'
_diffrn_radiation_monochromator graphite
_diffrn_radiation_source 'fine-focus sealed tube'
_diffrn_radiation_type MoK\a
_diffrn_radiation_wavelength 0.71069
_diffrn_reflns_av_R_equivalents 0.0116
_diffrn_reflns_av_sigmaI/netI 0.0254
_diffrn_reflns_limit_h_max 6
_diffrn_reflns_limit_h_min -10
_diffrn_reflns_limit_k_max 12
_diffrn_reflns_limit_k_min -11
_diffrn_reflns_limit_l_max 8
_diffrn_reflns_limit_l_min -6
_diffrn_reflns_number 1577
_diffrn_reflns_theta_full 22.00
_diffrn_reflns_theta_max 22.00
_diffrn_reflns_theta_min 2.14
_diffrn_standards_decay_% +/-0.05%
_diffrn_standards_interval_time '3 hours'
_diffrn_standards_number 3
_exptl_absorpt_coefficient_mu 3.724
_exptl_absorpt_correction_T_max 1.00
_exptl_absorpt_correction_T_min 0.79
_exptl_absorpt_correction_type 'empirical psi scan'
_exptl_crystal_colour Green
_exptl_crystal_density_diffrn 1.859
_exptl_crystal_density_method 'not measured'
_exptl_crystal_description Tabloid
_exptl_crystal_F_000 628
_exptl_crystal_size_max 0.20
_exptl_crystal_size_mid 0.20
_exptl_crystal_size_min 0.06
_refine_diff_density_max 0.406
_refine_diff_density_min -0.351
_refine_diff_density_rms 0.081
_refine_ls_abs_structure_details 'Flack H D (1983), Acta Cryst. A39, 876-881'
_refine_ls_abs_structure_Flack -0.05(7)
_refine_ls_extinction_method none
_refine_ls_goodness_of_fit_ref 1.027
_refine_ls_hydrogen_treatment mixed
_refine_ls_matrix_type full
_refine_ls_number_parameters 433
_refine_ls_number_reflns 1547
_refine_ls_number_restraints 39
_refine_ls_restrained_S_all 1.054
_refine_ls_R_factor_all 0.0431
_refine_ls_R_factor_gt 0.0324
_refine_ls_shift/su_max 2.166
_refine_ls_shift/su_mean 0.133
_refine_ls_structure_factor_coef Fsqd
_refine_ls_weighting_details 'calc w=1/[\s^2^(Fo^2^)+(0.0720P)^2^+0.6154P] where P=(Fo^2^+2Fc^2^)/3'
_refine_ls_weighting_scheme calc
_refine_ls_wR_factor_gt 0.0873
_refine_ls_wR_factor_ref 0.0941
_reflns_number_gt 1259
_reflns_number_total 1547
_reflns_threshold_expression >2sigma(I)
_cod_data_source_file ic000380p_3.cif
_cod_data_source_block Meso-7
_cod_database_code 4321471

loop_
_symmetry_equiv_pos_as_xyz
'x, y, z'

loop_
_atom_site_label
_atom_site_type_symbol
_atom_site_fract_x
_atom_site_fract_y
_atom_site_fract_z
_atom_site_U_iso_or_equiv
_atom_site_adp_type
_atom_site_occupancy
_atom_site_symmetry_multiplicity
_atom_site_calc_flag
_atom_site_refinement_flags
_atom_site_disorder_assembly
_atom_site_disorder_group
I2 I 0.10693(8) 0.33992(7) 0.88615(13) 0.0775(7) Uani 1 1 d . . .
I1 I 0.75198(9) 0.53860(8) 1.52861(14) 0.0847(8) Uani 1 1 d . . .
Ni1 Ni 0.56949(14) 0.60040(14) 1.3465(3) 0.0502(9) Uani 1 1 d . . .
S2 S 0.3777(3) 0.4718(3) 1.4303(5) 0.0488(16) Uani 1 1 d D . .
S1 S 0.6460(3) 0.4729(3) 1.1543(5) 0.0433(15) Uani 1 1 d D . .
N3 N 0.4206(8) 0.6308(8) 1.1975(16) 0.042(5) Uani 1 1 d . . .
N2 N 0.5511(8) 0.7278(7) 1.5074(17) 0.073(7) Uani 1 1 d D . .
H2 H 0.5898 0.7022 1.5760 0.109 Uiso 1 1 calc R . .
N1 N 0.7242(8) 0.7272(7) 1.3325(10) 0.052(5) Uani 1 1 d D . .
H1 H 0.7930 0.7021 1.3719 0.078 Uiso 1 1 calc R . .
C1 C 0.7748(10) 0.5940(8) 1.1123(17) 0.105(11) Uani 1 1 d D . .
C2 C 0.7616(11) 0.7090(9) 1.1959(13) 0.063(7) Uani 1 1 d D . .
H2A H 0.8507 0.7683 1.2097 0.095 Uiso 1 1 calc R . .
H2B H 0.6928 0.7282 1.1359 0.095 Uiso 1 1 calc R . .
C3 C 0.7556(13) 0.8354(9) 1.4478(14) 0.152(12) Uani 1 1 d D . .
H3 H 0.8309 0.8218 1.5079 0.228 Uiso 1 1 calc R . .
C4 C 0.8435(11) 0.9505(9) 1.4320(15) 0.043(6) Uani 1 1 d D . .
H4A H 0.9291 0.9408 1.4056 0.064 Uiso 1 1 calc R . .
H4B H 0.7914 0.9716 1.3591 0.064 Uiso 1 1 calc R . .
C5 C 0.8786(13) 1.0476(12) 1.5711(18) 0.104(11) Uani 1 1 d D . .
H5A H 0.9578 1.0398 1.6306 0.156 Uiso 1 1 calc R . .
H5B H 0.9106 1.1225 1.5527 0.156 Uiso 1 1 calc R . .
C6 C 0.7686(12) 1.0559(12) 1.655(2) 0.062(8) Uani 1 1 d D . .
H6A H 0.7227 1.1100 1.6282 0.094 Uiso 1 1 calc R . .
H6B H 0.8169 1.0927 1.7527 0.094 Uiso 1 1 calc R . .
C7 C 0.6551(13) 0.9461(9) 1.647(2) 0.064(7) Uani 1 1 d D . .
H7A H 0.6631 0.9346 1.7384 0.096 Uiso 1 1 calc R . .
H7B H 0.5643 0.9569 1.6204 0.096 Uiso 1 1 calc R . .
C8 C 0.6630(10) 0.8406(8) 1.5450(17) 0.065(8) Uani 1 1 d D . .
H8 H 0.7230 0.8207 1.6145 0.097 Uiso 1 1 calc R . .
C9 C 0.4156(8) 0.7065(8) 1.5392(16) 0.061(6) Uani 1 1 d D . .
H9A H 0.3516 0.7120 1.4617 0.091 Uiso 1 1 calc R . .
H9B H 0.4211 0.7707 1.6208 0.091 Uiso 1 1 calc R . .
C10 C 0.3492(11) 0.5922(9) 1.5674(15) 0.070(7) Uani 1 1 d D . .
C11 C 0.6982(11) 0.6361(11) 1.0009(19) 0.072(7) Uani 1 1 d D . .
H11A H 0.6220 0.6597 1.0327 0.108 Uiso 1 1 calc R . .
H11B H 0.6624 0.5728 0.9144 0.108 Uiso 1 1 calc R . .
H11C H 0.7626 0.7020 0.9864 0.108 Uiso 1 1 calc R . .
C12 C 0.8956(12) 0.5572(14) 1.079(3) 0.143(12) Uani 1 1 d D . .
H12A H 0.8642 0.4768 1.0202 0.215 Uiso 1 1 calc R . .
H12B H 0.9571 0.5636 1.1647 0.215 Uiso 1 1 calc R . .
H12C H 0.9451 0.6071 1.0319 0.215 Uiso 1 1 calc R . .
C13 C 0.436(2) 0.593(2) 1.708(3) 0.19(2) Uani 1 1 d D . .
H13A H 0.3964 0.5208 1.7276 0.282 Uiso 1 1 calc R . .
H13B H 0.4323 0.6585 1.7827 0.282 Uiso 1 1 calc R . .
H13C H 0.5311 0.6017 1.7020 0.282 Uiso 1 1 calc R . .
C14 C 0.2003(14) 0.5789(19) 1.566(3) 0.156(14) Uani 1 1 d D . .
H14A H 0.1579 0.5060 1.5836 0.234 Uiso 1 1 calc R . .
H14B H 0.1530 0.5784 1.4768 0.234 Uiso 1 1 calc R . .
H14C H 0.1928 0.6437 1.6383 0.234 Uiso 1 1 calc R . .
C15 C 0.3511(11) 0.6547(10) 1.148(2) 0.046(6) Uani 1 1 d . . .
C16 C 0.2757(15) 0.6980(15) 1.034(3) 0.066(9) Uani 1 1 d . . .
H16A H 0.3414 0.7286 0.9835 0.099 Uiso 1 1 calc R . .
H16B H 0.2391 0.7590 1.0793 0.099 Uiso 1 1 calc R . .
H16C H 0.2001 0.6330 0.9709 0.099 Uiso 1 1 calc R . .
I3 I 0.25844(10) -0.06134(10) 0.37696(19) 0.0923(8) Uani 1 1 d . . .
I4 I -0.39967(11) -0.06064(11) 0.03562(19) 0.0897(8) Uani 1 1 d . . .
Ni2 Ni 0.28935(15) 0.28118(15) 1.0667(3) 0.0530(10) Uani 1 1 d . . .
S3 S 0.4778(4) 0.4043(3) 0.9921(7) 0.056(2) Uani 1 1 d D . .
S4 S 0.2074(3) 0.4060(3) 1.2547(6) 0.062(2) Uani 1 1 d D . .
N4 N 0.3269(10) 0.1422(8) 0.9202(14) 0.076(8) Uani 1 1 d D . .
H4 H 0.4032 0.1323 0.9698 0.113 Uiso 1 1 calc R . .
N5 N 0.1403(10) 0.1406(8) 1.1127(15) 0.072(8) Uani 1 1 d D . .
H5 H 0.1890 0.1307 1.1895 0.107 Uiso 1 1 calc R . .
N6 N 0.4327(12) 0.2623(11) 1.208(2) 0.065(8) Uani 1 1 d . . .
C17 C 0.5115(12) 0.2780(9) 0.8712(18) 0.081(9) Uani 1 1 d D . .
C18 C 0.3791(12) 0.1741(11) 0.8030(14) 0.057(8) Uani 1 1 d D . .
H18A H 0.3104 0.1966 0.7473 0.086 Uiso 1 1 calc R . .
H18B H 0.4002 0.1085 0.7431 0.086 Uiso 1 1 calc R . .
C19 C 0.2165(11) 0.0343(8) 0.9058(17) 0.063(9) Uani 1 1 d D . .
H19 H 0.2809 0.0125 0.9690 0.095 Uiso 1 1 calc R . .
C20 C 0.1909(11) -0.0784(10) 0.798(2) 0.061(8) Uani 1 1 d D . .
H20A H 0.2647 -0.1106 0.8264 0.091 Uiso 1 1 calc R . .
H20B H 0.2058 -0.0598 0.7130 0.091 Uiso 1 1 calc R . .
C21 C 0.0574(15) -0.1765(15) 0.7583(18) 0.100(10) Uani 1 1 d D . .
H21A H 0.0723 -0.2505 0.7127 0.150 Uiso 1 1 calc R . .
H21B H -0.0122 -0.1622 0.6938 0.150 Uiso 1 1 calc R . .
C22 C 0.0069(18) -0.1826(12) 0.892(2) 0.125(16) Uani 1 1 d D . .
H22A H -0.0830 -0.2434 0.8676 0.187 Uiso 1 1 calc R . .
H22B H 0.0729 -0.2052 0.9510 0.187 Uiso 1 1 calc R . .
C23 C -0.0083(14) -0.0660(11) 0.975(3) 0.094(12) Uani 1 1 d D . .
H23A H -0.0863 -0.0502 0.9236 0.141 Uiso 1 1 calc R . .
H23B H -0.0286 -0.0718 1.0642 0.141 Uiso 1 1 calc R . .
C24 C 0.1232(12) 0.0340(9) 1.0004(16) 0.074(9) Uani 1 1 d D . .
H24 H 0.1782 0.0029 1.0612 0.111 Uiso 1 1 calc R . .
C25 C 0.0247(10) 0.1726(10) 1.1577(16) 0.062(7) Uani 1 1 d D . .
H25A H -0.0332 0.1082 1.1825 0.093 Uiso 1 1 calc R . .
H25B H -0.0321 0.1863 1.0814 0.093 Uiso 1 1 calc R . .
C26 C 0.0734(10) 0.2803(9) 1.2800(14) 0.084(7) Uani 1 1 d D . .
C27 C 0.5608(19) 0.3198(16) 0.751(2) 0.108(12) Uani 1 1 d D . .
H27A H 0.6439 0.3866 0.7880 0.161 Uiso 1 1 calc R . .
H27B H 0.4883 0.3421 0.7019 0.161 Uiso 1 1 calc R . .
H27C H 0.5809 0.2569 0.6868 0.161 Uiso 1 1 calc R . .
C28 C 0.6374(12) 0.2376(12) 0.939(2) 0.058(7) Uani 1 1 d D . .
H28A H 0.7194 0.3050 0.9799 0.086 Uiso 1 1 calc R . .
H28B H 0.6577 0.1803 0.8674 0.086 Uiso 1 1 calc R . .
H28C H 0.6105 0.2034 1.0101 0.086 Uiso 1 1 calc R . .
C29 C -0.0639(14) 0.2905(13) 1.199(3) 0.099(11) Uani 1 1 d D . .
H29A H -0.0790 0.3629 1.2468 0.149 Uiso 1 1 calc R . .
H29B H -0.1417 0.2249 1.1953 0.149 Uiso 1 1 calc R . .
H29C H -0.0558 0.2898 1.1057 0.149 Uiso 1 1 calc R . .
C30 C 0.059(2) 0.310(2) 1.430(2) 0.163(15) Uani 1 1 d D . .
H30A H 0.1036 0.3928 1.4765 0.244 Uiso 1 1 calc R . .
H30B H 0.1017 0.2651 1.4777 0.244 Uiso 1 1 calc R . .
H30C H -0.0391 0.2910 1.4322 0.244 Uiso 1 1 calc R . .
C31 C 0.5053(13) 0.2301(14) 1.293(3) 0.082(10) Uani 1 1 d . . .
C32 C 0.6070(15) 0.1899(15) 1.376(3) 0.077(10) Uani 1 1 d . . .
H32A H 0.6542 0.1487 1.3143 0.115 Uiso 1 1 calc R . .
H32B H 0.5575 0.1380 1.4211 0.115 Uiso 1 1 calc R . .
H32C H 0.6745 0.2571 1.4451 0.115 Uiso 1 1 calc R . .

loop_
_atom_site_aniso_label
_atom_site_aniso_U_11
_atom_site_aniso_U_22
_atom_site_aniso_U_33
_atom_site_aniso_U_23
_atom_site_aniso_U_13
_atom_site_aniso_U_12
I2 0.0791(5) 0.0547(5) 0.0736(16) 0.0117(7) -0.0248(6) 0.0090(4)
I1 0.0774(6) 0.0614(7) 0.091(2) 0.0109(9) -0.0211(7) 0.0146(5)
Ni1 0.0501(7) 0.0388(8) 0.044(2) -0.0042(11) 0.0104(8) 0.0010(6)
S2 0.0460(13) 0.0434(16) 0.051(4) 0.007(2) 0.0180(14) 0.0064(12)
S1 0.0479(13) 0.0548(18) 0.026(4) 0.011(2) 0.0151(13) 0.0106(12)
N3 0.042(4) 0.040(5) 0.046(12) 0.022(6) 0.020(4) 0.003(4)
N2 0.073(5) 0.053(6) 0.076(18) -0.012(8) 0.017(6) 0.022(4)
N1 0.050(4) 0.046(6) 0.042(14) -0.013(7) 0.009(5) 0.011(4)
C1 0.052(6) 0.042(6) 0.22(3) 0.043(11) 0.011(9) 0.022(5)
C2 0.064(6) 0.061(7) 0.064(19) 0.025(9) 0.021(6) 0.008(5)
C3 0.088(8) 0.069(10) 0.31(3) 0.063(14) 0.107(12) 0.004(7)
C4 0.061(6) 0.031(6) 0.028(16) 0.008(8) 0.009(6) 0.001(4)
C5 0.106(9) 0.045(8) 0.15(3) 0.019(13) 0.051(12) 0.002(7)
C6 0.090(8) 0.070(9) 0.01(2) 0.012(11) 0.003(7) 0.002(7)
C7 0.084(7) 0.043(7) 0.08(2) 0.053(9) 0.022(7) 0.009(5)
C8 0.065(7) 0.038(7) 0.07(2) 0.009(10) 0.010(7) -0.004(5)
C9 0.059(5) 0.058(6) 0.061(17) 0.009(8) 0.012(6) 0.019(4)
C10 0.081(6) 0.065(9) 0.065(17) 0.008(10) 0.055(7) 0.013(6)
C11 0.063(6) 0.046(7) 0.103(19) 0.021(10) 0.044(7) -0.003(5)
C12 0.056(7) 0.082(10) 0.28(3) 0.024(16) 0.071(11) 0.002(7)
C13 0.174(16) 0.184(19) 0.15(5) -0.07(2) -0.012(19) 0.100(14)
C14 0.107(9) 0.156(16) 0.18(3) -0.036(18) 0.064(13) 0.058(10)
C15 0.065(5) 0.052(6) 0.019(16) 0.000(7) -0.018(6) 0.039(5)
C16 0.091(8) 0.075(10) 0.01(2) 0.005(11) -0.012(8) 0.014(7)
I3 0.0950(6) 0.0805(7) 0.099(2) 0.0225(9) 0.0184(7) 0.0301(5)
I4 0.0913(7) 0.0838(8) 0.099(2) 0.0339(10) 0.0229(7) 0.0274(6)
Ni2 0.0475(8) 0.0449(10) 0.062(3) 0.0132(13) 0.0084(9) 0.0109(7)
S3 0.066(2) 0.049(2) 0.048(6) 0.009(3) 0.008(2) 0.0151(16)
S4 0.0381(16) 0.0418(19) 0.093(6) 0.012(3) 0.0076(18) 0.0053(13)
N4 0.091(8) 0.049(7) 0.07(2) 0.012(10) 0.033(8) -0.001(6)
N5 0.097(8) 0.040(7) 0.05(2) 0.008(10) 0.010(8) -0.018(6)
N6 0.080(6) 0.054(6) 0.04(2) -0.013(8) -0.012(7) 0.035(5)
C17 0.118(10) 0.030(7) 0.12(3) 0.045(11) 0.068(10) 0.018(6)
C18 0.086(8) 0.052(8) 0.02(2) -0.012(10) 0.017(8) 0.014(6)
C19 0.095(9) 0.044(8) 0.04(2) 0.002(10) 0.014(9) 0.020(6)
C20 0.058(7) 0.061(9) 0.043(19) -0.006(11) 0.018(7) 0.001(6)
C21 0.108(10) 0.081(11) 0.11(3) 0.006(14) 0.062(11) 0.022(9)
C22 0.105(12) 0.044(9) 0.19(5) 0.002(16) 0.028(15) -0.007(8)
C23 0.088(10) 0.063(10) 0.09(3) 0.003(15) -0.021(11) -0.001(8)
C24 0.092(9) 0.039(8) 0.07(2) -0.016(11) 0.042(10) 0.003(7)
C25 0.048(6) 0.080(9) 0.064(19) 0.038(10) 0.013(6) 0.013(5)
C26 0.061(6) 0.047(9) 0.111(17) -0.032(10) 0.066(7) -0.010(6)
C27 0.130(11) 0.082(11) 0.07(3) -0.040(15) 0.040(12) 0.011(9)
C28 0.084(7) 0.063(8) 0.02(2) 0.004(10) 0.023(7) 0.015(6)
C29 0.085(8) 0.072(9) 0.12(3) 0.015(13) -0.016(10) 0.027(7)
C30 0.142(13) 0.18(2) 0.13(4) 0.04(2) 0.081(15) -0.047(15)
C31 0.040(6) 0.052(9) 0.11(2) -0.018(12) 0.038(8) -0.025(6)
C32 0.070(8) 0.073(9) 0.11(3) 0.057(12) 0.025(9) 0.035(6)

loop_
_atom_type_symbol
_atom_type_description
_atom_type_scat_dispersion_real
_atom_type_scat_dispersion_imag
_atom_type_scat_source
I I -0.4742 1.8119 'International Tables Vol C Tables 4.2.6.8 and 6.1.1.4'
Ni Ni 0.3393 1.1124 'International Tables Vol C Tables 4.2.6.8 and 6.1.1.4'
S S 0.1246 0.1234 'International Tables Vol C Tables 4.2.6.8 and 6.1.1.4'
N N 0.0061 0.0033 'International Tables Vol C Tables 4.2.6.8 and 6.1.1.4'
C C 0.0033 0.0016 'International Tables Vol C Tables 4.2.6.8 and 6.1.1.4'
H H 0.0000 0.0000 'International Tables Vol C Tables 4.2.6.8 and 6.1.1.4'

loop_
_geom_angle_atom_site_label_1
_geom_angle_atom_site_label_2
_geom_angle_atom_site_label_3
_geom_angle
_geom_angle_site_symmetry_1
_geom_angle_site_symmetry_3
_geom_angle_publ_flag
N1 Ni1 N2 84.1(4) . . ?
N1 Ni1 N3 92.6(4) . . ?
N2 Ni1 N3 92.8(5) . . ?
N1 Ni1 S1 83.8(3) . . ?
N2 Ni1 S1 167.3(2) . . ?
N3 Ni1 S1 91.7(4) . . ?
N1 Ni1 S2 164.8(3) . . ?
N2 Ni1 S2 81.5(3) . . ?
N3 Ni1 S2 93.0(3) . . ?
S1 Ni1 S2 110.17(13) . . ?
N1 Ni1 I1 91.3(3) . . ?
N2 Ni1 I1 91.1(4) . . ?
N3 Ni1 I1 174.7(3) . . ?
S1 Ni1 I1 85.17(12) . . ?
S2 Ni1 I1 84.05(12) . . ?
N1 Ni1 Ni2 135.5(3) . . ?
N2 Ni1 Ni2 134.2(2) . . ?
N3 Ni1 Ni2 68.2(2) . . ?
S1 Ni1 Ni2 58.48(7) . . ?
S2 Ni1 Ni2 59.61(11) . . ?
I1 Ni1 Ni2 106.58(6) . . ?
C10 S2 S4 110.0(4) . . ?
C10 S2 Ni1 98.2(4) . . ?
S4 S2 Ni1 102.7(3) . . ?
C1 S1 S3 107.0(5) . . ?
C1 S1 Ni1 98.6(4) . . ?
S3 S1 Ni1 105.09(19) . . ?
C15 N3 Ni1 168.2(16) . . ?
C9 N2 C8 128.3(9) . . ?
C9 N2 Ni1 115.0(6) . . ?
C8 N2 Ni1 114.1(9) . . ?
C3 N1 C2 129.9(10) . . ?
C3 N1 Ni1 112.2(7) . . ?
C2 N1 Ni1 115.6(6) . . ?
C12 C1 C2 132.5(9) . . ?
C12 C1 C11 115.8(16) . . ?
C2 C1 C11 76.4(9) . . ?
C12 C1 S1 110.4(10) . . ?
C2 C1 S1 106.6(9) . . ?
C11 C1 S1 110.1(7) . . ?
N1 C2 C1 123.4(11) . . ?
C8 C3 N1 118.5(9) . . ?
C8 C3 C4 119.0(9) . . ?
N1 C3 C4 118.3(11) . . ?
C5 C4 C3 108.8(12) . . ?
C6 C5 C4 119.9(11) . . ?
C5 C6 C7 120.1(13) . . ?
C8 C7 C6 112.4(13) . . ?
C3 C8 C7 127.3(10) . . ?
C3 C8 N2 110.5(10) . . ?
C7 C8 N2 120.8(10) . . ?
N2 C9 C10 119.6(9) . . ?
C14 C10 C9 109.5(14) . . ?
C14 C10 C13 113.6(19) . . ?
C9 C10 C13 108.0(13) . . ?
C14 C10 S2 113.6(11) . . ?
C9 C10 S2 106.5(9) . . ?
C13 C10 S2 105.3(11) . . ?
N3 C15 C16 160(2) . . ?
N6 Ni2 N4 86.7(6) . . ?
N6 Ni2 N5 86.0(6) . . ?
N4 Ni2 N5 85.1(4) . . ?
N6 Ni2 S3 89.4(5) . . ?
N4 Ni2 S3 82.9(3) . . ?
N5 Ni2 S3 167.4(3) . . ?
N6 Ni2 S4 91.4(5) . . ?
N4 Ni2 S4 166.2(3) . . ?
N5 Ni2 S4 81.2(3) . . ?
S3 Ni2 S4 110.73(16) . . ?
N6 Ni2 I2 172.3(4) . . ?
N4 Ni2 I2 99.0(4) . . ?
N5 Ni2 I2 99.7(4) . . ?
S3 Ni2 I2 86.12(15) . . ?
S4 Ni2 I2 84.30(13) . . ?
N6 Ni2 Ni1 65.1(4) . . ?
N4 Ni2 Ni1 130.6(3) . . ?
N5 Ni2 Ni1 128.8(4) . . ?
S3 Ni2 Ni1 58.61(14) . . ?
S4 Ni2 Ni1 59.71(8) . . ?
I2 Ni2 Ni1 107.14(6) . . ?
C17 S3 S1 105.6(5) . . ?
C17 S3 Ni2 95.0(5) . . ?
S1 S3 Ni2 107.4(3) . . ?
C26 S4 S2 108.3(5) . . ?
C26 S4 Ni2 96.1(4) . . ?
S2 S4 Ni2 104.74(17) . . ?
C19 N4 C18 124.6(11) . . ?
C19 N4 Ni2 107.0(8) . . ?
C18 N4 Ni2 114.7(8) . . ?
C25 N5 C24 122.8(9) . . ?
C25 N5 Ni2 114.0(8) . . ?
C24 N5 Ni2 105.3(9) . . ?
C31 N6 Ni2 168.3(11) . . ?
C18 C17 C27 105.8(13) . . ?
C18 C17 C28 111.8(10) . . ?
C27 C17 C28 104.7(13) . . ?
C18 C17 S3 112.4(9) . . ?
C27 C17 S3 107.2(10) . . ?
C28 C17 S3 114.2(10) . . ?
N4 C18 C17 105.0(11) . . ?
C24 C19 N4 120.3(10) . . ?
C24 C19 C20 115.4(9) . . ?
N4 C19 C20 124.3(12) . . ?
C19 C20 C21 123.5(13) . . ?
C20 C21 C22 107.8(14) . . ?
C23 C22 C21 112.9(17) . . ?
C24 C23 C22 111.1(13) . . ?
C19 C24 N5 120.1(9) . . ?
C19 C24 C23 122.7(12) . . ?
N5 C24 C23 116.3(11) . . ?
N5 C25 C26 111.0(8) . . ?
C25 C26 C30 135.4(15) . . ?
C25 C26 C29 76.6(10) . . ?
C30 C26 C29 103.2(15) . . ?
C25 C26 S4 113.8(9) . . ?
C30 C26 S4 110.1(10) . . ?
C29 C26 S4 100.7(11) . . ?
N6 C31 C32 170(2) . . ?

loop_
_geom_bond_atom_site_label_1
_geom_bond_atom_site_label_2
_geom_bond_distance
_geom_bond_site_symmetry_2
_geom_bond_publ_flag
I2 Ni2 2.762(3) . ?
I1 Ni1 2.795(3) . ?
Ni1 N1 1.958(9) . ?
Ni1 N2 2.021(12) . ?
Ni1 N3 2.143(13) . ?
Ni1 S1 2.519(5) . ?
Ni1 S2 2.565(4) . ?
Ni1 Ni2 4.220(3) . ?
S2 C10 1.868(12) . ?
S2 S4 2.110(6) . ?
S1 C1 1.895(12) . ?
S1 S3 2.014(6) . ?
N3 C15 0.955(17) . ?
N2 C9 1.428(11) . ?
N2 C8 1.468(9) . ?
N1 C3 1.456(9) . ?
N1 C2 1.465(13) . ?
C1 C12 1.460(17) . ?
C1 C2 1.501(12) . ?
C1 C11 1.54(2) . ?
C3 C8 1.455(16) . ?
C3 C4 1.527(14) . ?
C4 C5 1.522(16) . ?
C5 C6 1.504(17) . ?
C6 C7 1.507(15) . ?
C7 C8 1.465(15) . ?
C9 C10 1.512(13) . ?
C10 C14 1.472(16) . ?
C10 C13 1.55(2) . ?
C15 C16 1.56(3) . ?
Ni2 N6 1.987(17) . ?
Ni2 N4 2.115(12) . ?
Ni2 N5 2.182(12) . ?
Ni2 S3 2.455(6) . ?
Ni2 S4 2.507(5) . ?
S3 C17 1.858(13) . ?
S4 C26 1.878(11) . ?
N4 C19 1.458(9) . ?
N4 C18 1.467(14) . ?
N5 C25 1.424(12) . ?
N5 C24 1.453(10) . ?
N6 C31 1.25(3) . ?
C17 C18 1.521(12) . ?
C17 C27 1.54(2) . ?
C17 C28 1.606(19) . ?
C19 C24 1.439(16) . ?
C19 C20 1.464(15) . ?
C20 C21 1.485(15) . ?
C21 C22 1.528(19) . ?
C22 C23 1.524(17) . ?
C23 C24 1.501(14) . ?
C25 C26 1.479(13) . ?
C26 C30 1.51(2) . ?
C26 C29 1.557(18) . ?
C31 C32 1.49(3) . ?

loop_
_geom_torsion_atom_site_label_1
_geom_torsion_atom_site_label_2
_geom_torsion_atom_site_label_3
_geom_torsion_atom_site_label_4
_geom_torsion
_geom_torsion_site_symmetry_1
_geom_torsion_site_symmetry_2
_geom_torsion_site_symmetry_3
_geom_torsion_site_symmetry_4
_geom_torsion_publ_flag
N1 Ni1 S2 C10 24.6(13) . . . . ?
N2 Ni1 S2 C10 5.2(6) . . . . ?
N3 Ni1 S2 C10 -87.2(5) . . . . ?
S1 Ni1 S2 C10 179.8(5) . . . . ?
I1 Ni1 S2 C10 97.2(5) . . . . ?
Ni2 Ni1 S2 C10 -149.6(5) . . . . ?
N1 Ni1 S2 S4 137.3(12) . . . . ?
N2 Ni1 S2 S4 118.0(4) . . . . ?
N3 Ni1 S2 S4 25.6(3) . . . . ?
S1 Ni1 S2 S4 -67.4(2) . . . . ?
I1 Ni1 S2 S4 -149.98(16) . . . . ?
Ni2 Ni1 S2 S4 -36.80(14) . . . . ?
N1 Ni1 S1 C1 -9.6(5) . . . . ?
N2 Ni1 S1 C1 -28(2) . . . . ?
N3 Ni1 S1 C1 82.8(5) . . . . ?
S2 Ni1 S1 C1 176.7(4) . . . . ?
I1 Ni1 S1 C1 -101.4(4) . . . . ?
Ni2 Ni1 S1 C1 145.8(4) . . . . ?
N1 Ni1 S1 S3 -119.9(4) . . . . ?
N2 Ni1 S1 S3 -138(2) . . . . ?
N3 Ni1 S1 S3 -27.4(3) . . . . ?
S2 Ni1 S1 S3 66.4(3) . . . . ?
I1 Ni1 S1 S3 148.3(2) . . . . ?
Ni2 Ni1 S1 S3 35.47(19) . . . . ?
N1 Ni1 N3 C15 -92(6) . . . . ?
N2 Ni1 N3 C15 -8(6) . . . . ?
S1 Ni1 N3 C15 -176(6) . . . . ?
S2 Ni1 N3 C15 74(6) . . . . ?
I1 Ni1 N3 C15 130(5) . . . . ?
Ni2 Ni1 N3 C15 129(6) . . . . ?
N1 Ni1 N2 C9 156.4(11) . . . . ?
N3 Ni1 N2 C9 64.0(11) . . . . ?
S1 Ni1 N2 C9 174.8(14) . . . . ?
S2 Ni1 N2 C9 -28.7(10) . . . . ?
I1 Ni1 N2 C9 -112.5(11) . . . . ?
Ni2 Ni1 N2 C9 2.1(15) . . . . ?
N1 Ni1 N2 C8 -6.6(11) . . . . ?
N3 Ni1 N2 C8 -99.0(11) . . . . ?
S1 Ni1 N2 C8 12(3) . . . . ?
S2 Ni1 N2 C8 168.3(11) . . . . ?
I1 Ni1 N2 C8 84.5(11) . . . . ?
Ni2 Ni1 N2 C8 -160.9(8) . . . . ?
N2 Ni1 N1 C3 7.1(10) . . . . ?
N3 Ni1 N1 C3 99.6(10) . . . . ?
S1 Ni1 N1 C3 -168.9(9) . . . . ?
S2 Ni1 N1 C3 -12.2(18) . . . . ?
I1 Ni1 N1 C3 -83.9(9) . . . . ?
Ni2 Ni1 N1 C3 160.6(7) . . . . ?
N2 Ni1 N1 C2 -157.5(9) . . . . ?
N3 Ni1 N1 C2 -64.9(9) . . . . ?
S1 Ni1 N1 C2 26.5(8) . . . . ?
S2 Ni1 N1 C2 -176.7(9) . . . . ?
I1 Ni1 N1 C2 111.5(8) . . . . ?
Ni2 Ni1 N1 C2 -3.9(10) . . . . ?
S3 S1 C1 C12 -108.5(13) . . . . ?
Ni1 S1 C1 C12 142.7(13) . . . . ?
S3 S1 C1 C2 101.9(9) . . . . ?
Ni1 S1 C1 C2 -6.9(9) . . . . ?
S3 S1 C1 C11 20.6(10) . . . . ?
Ni1 S1 C1 C11 -88.2(9) . . . . ?
C3 N1 C2 C1 154.4(12) . . . . ?
Ni1 N1 C2 C1 -44.3(13) . . . . ?
C12 C1 C2 N1 -109(2) . . . . ?
C11 C1 C2 N1 138.4(11) . . . . ?
S1 C1 C2 N1 31.1(13) . . . . ?
C2 N1 C3 C8 155.0(13) . . . . ?
Ni1 N1 C3 C8 -6.7(17) . . . . ?
C2 N1 C3 C4 -2(2) . . . . ?
Ni1 N1 C3 C4 -163.4(10) . . . . ?
C8 C3 C4 C5 30.9(18) . . . . ?
N1 C3 C4 C5 -172.6(12) . . . . ?
C3 C4 C5 C6 -42(2) . . . . ?
C4 C5 C6 C7 30(3) . . . . ?
C5 C6 C7 C8 -4(2) . . . . ?
N1 C3 C8 C7 -164.9(15) . . . . ?
C4 C3 C8 C7 -8(2) . . . . ?
N1 C3 C8 N2 1.4(19) . . . . ?
C4 C3 C8 N2 157.8(13) . . . . ?
C6 C7 C8 C3 -7(2) . . . . ?
C6 C7 C8 N2 -171.7(15) . . . . ?
C9 N2 C8 C3 -155.7(16) . . . . ?
Ni1 N2 C8 C3 4.5(16) . . . . ?
C9 N2 C8 C7 12(3) . . . . ?
Ni1 N2 C8 C7 171.9(13) . . . . ?
C8 N2 C9 C10 -145.8(16) . . . . ?
Ni1 N2 C9 C10 54.1(16) . . . . ?
N2 C9 C10 C14 -167.6(17) . . . . ?
N2 C9 C10 C13 68.3(17) . . . . ?
N2 C9 C10 S2 -44.4(14) . . . . ?
S4 S2 C10 C14 29.7(18) . . . . ?
Ni1 S2 C10 C14 136.6(17) . . . . ?
S4 S2 C10 C9 -90.9(7) . . . . ?
Ni1 S2 C10 C9 16.0(8) . . . . ?
S4 S2 C10 C13 154.6(11) . . . . ?
Ni1 S2 C10 C13 -98.5(11) . . . . ?
Ni1 N3 C15 C16 135(6) . . . . ?
N1 Ni1 Ni2 N6 109.3(8) . . . . ?
N2 Ni1 Ni2 N6 -108.8(9) . . . . ?
N3 Ni1 Ni2 N6 179.6(8) . . . . ?
S1 Ni1 Ni2 N6 73.1(7) . . . . ?
S2 Ni1 Ni2 N6 -72.9(7) . . . . ?
I1 Ni1 Ni2 N6 -0.3(6) . . . . ?
N1 Ni1 Ni2 N4 48.1(7) . . . . ?
N2 Ni1 Ni2 N4 -170.0(9) . . . . ?
N3 Ni1 Ni2 N4 118.4(6) . . . . ?
S1 Ni1 Ni2 N4 11.9(5) . . . . ?
S2 Ni1 Ni2 N4 -134.1(5) . . . . ?
I1 Ni1 Ni2 N4 -61.5(5) . . . . ?
N1 Ni1 Ni2 N5 171.1(6) . . . . ?
N2 Ni1 Ni2 N5 -47.0(7) . . . . ?
N3 Ni1 Ni2 N5 -118.6(6) . . . . ?
S1 Ni1 Ni2 N5 134.9(4) . . . . ?
S2 Ni1 Ni2 N5 -11.0(4) . . . . ?
I1 Ni1 Ni2 N5 61.5(4) . . . . ?
N1 Ni1 Ni2 S3 3.7(4) . . . . ?
N2 Ni1 Ni2 S3 145.5(7) . . . . ?
N3 Ni1 Ni2 S3 74.0(4) . . . . ?
S1 Ni1 Ni2 S3 -32.57(18) . . . . ?
S2 Ni1 Ni2 S3 -178.5(2) . . . . ?
I1 Ni1 Ni2 S3 -105.97(15) . . . . ?
N1 Ni1 Ni2 S4 -143.1(5) . . . . ?
N2 Ni1 Ni2 S4 -1.2(6) . . . . ?
N3 Ni1 Ni2 S4 -72.8(4) . . . . ?
S1 Ni1 Ni2 S4 -179.3(3) . . . . ?
S2 Ni1 Ni2 S4 34.71(18) . . . . ?
I1 Ni1 Ni2 S4 107.25(18) . . . . ?
N1 Ni1 Ni2 I2 -70.6(4) . . . . ?
N2 Ni1 Ni2 I2 71.3(6) . . . . ?
N3 Ni1 Ni2 I2 -0.3(4) . . . . ?
S1 Ni1 Ni2 I2 -106.83(16) . . . . ?
S2 Ni1 Ni2 I2 107.21(13) . . . . ?
I1 Ni1 Ni2 I2 179.76(10) . . . . ?
C1 S1 S3 C17 92.4(7) . . . . ?
Ni1 S1 S3 C17 -163.5(6) . . . . ?
C1 S1 S3 Ni2 -167.1(4) . . . . ?
Ni1 S1 S3 Ni2 -63.0(2) . . . . ?
N6 Ni2 S3 C17 84.2(7) . . . . ?
N4 Ni2 S3 C17 -2.6(6) . . . . ?
N5 Ni2 S3 C17 16(2) . . . . ?
S4 Ni2 S3 C17 175.5(5) . . . . ?
I2 Ni2 S3 C17 -102.1(5) . . . . ?
Ni1 Ni2 S3 C17 145.1(5) . . . . ?
N6 Ni2 S3 S1 -23.9(5) . . . . ?
N4 Ni2 S3 S1 -110.7(4) . . . . ?
N5 Ni2 S3 S1 -92.5(19) . . . . ?
S4 Ni2 S3 S1 67.4(2) . . . . ?
I2 Ni2 S3 S1 149.77(19) . . . . ?
Ni1 Ni2 S3 S1 36.97(16) . . . . ?
C10 S2 S4 C26 -90.6(6) . . . . ?
Ni1 S2 S4 C26 165.7(4) . . . . ?
C10 S2 S4 Ni2 167.8(5) . . . . ?
Ni1 S2 S4 Ni2 64.0(2) . . . . ?
N6 Ni2 S4 C26 -89.0(6) . . . . ?
N4 Ni2 S4 C26 -7.2(17) . . . . ?
N5 Ni2 S4 C26 -3.3(6) . . . . ?
S3 Ni2 S4 C26 -178.9(5) . . . . ?
I2 Ni2 S4 C26 97.5(5) . . . . ?
Ni1 Ni2 S4 C26 -148.9(5) . . . . ?
N6 Ni2 S4 S2 21.8(5) . . . . ?
N4 Ni2 S4 S2 103.6(16) . . . . ?
N5 Ni2 S4 S2 107.5(4) . . . . ?
S3 Ni2 S4 S2 -68.1(3) . . . . ?
I2 Ni2 S4 S2 -151.8(2) . . . . ?
Ni1 Ni2 S4 S2 -38.13(16) . . . . ?
N6 Ni2 N4 C19 98.5(11) . . . . ?
N5 Ni2 N4 C19 12.2(10) . . . . ?
S3 Ni2 N4 C19 -171.7(10) . . . . ?
S4 Ni2 N4 C19 16(2) . . . . ?
I2 Ni2 N4 C19 -86.8(10) . . . . ?
Ni1 Ni2 N4 C19 151.2(8) . . . . ?
N6 Ni2 N4 C18 -119.0(9) . . . . ?
N5 Ni2 N4 C18 154.8(9) . . . . ?
S3 Ni2 N4 C18 -29.2(8) . . . . ?
S4 Ni2 N4 C18 158.6(12) . . . . ?
I2 Ni2 N4 C18 55.8(8) . . . . ?
Ni1 Ni2 N4 C18 -66.2(10) . . . . ?
N6 Ni2 N5 C25 122.8(11) . . . . ?
N4 Ni2 N5 C25 -150.1(11) . . . . ?
S3 Ni2 N5 C25 -168.2(14) . . . . ?
S4 Ni2 N5 C25 30.8(10) . . . . ?
I2 Ni2 N5 C25 -51.8(10) . . . . ?
Ni1 Ni2 N5 C25 69.5(11) . . . . ?
N6 Ni2 N5 C24 -99.7(10) . . . . ?
N4 Ni2 N5 C24 -12.7(10) . . . . ?
S3 Ni2 N5 C24 -31(3) . . . . ?
S4 Ni2 N5 C24 168.2(10) . . . . ?
I2 Ni2 N5 C24 85.6(9) . . . . ?
Ni1 Ni2 N5 C24 -153.0(8) . . . . ?
N4 Ni2 N6 C31 -64(9) . . . . ?
N5 Ni2 N6 C31 21(9) . . . . ?
S3 Ni2 N6 C31 -147(9) . . . . ?
S4 Ni2 N6 C31 102(9) . . . . ?
I2 Ni2 N6 C31 158(6) . . . . ?
Ni1 Ni2 N6 C31 158(9) . . . . ?
S1 S3 C17 C18 142.5(11) . . . . ?
Ni2 S3 C17 C18 32.9(12) . . . . ?
S1 S3 C17 C27 -101.7(10) . . . . ?
Ni2 S3 C17 C27 148.7(9) . . . . ?
S1 S3 C17 C28 13.8(12) . . . . ?
Ni2 S3 C17 C28 -95.8(10) . . . . ?
C19 N4 C18 C17 -168.3(12) . . . . ?
Ni2 N4 C18 C17 56.6(12) . . . . ?
C27 C17 C18 N4 -175.1(12) . . . . ?
C28 C17 C18 N4 71.5(15) . . . . ?
S3 C17 C18 N4 -58.4(14) . . . . ?
C18 N4 C19 C24 -147.8(15) . . . . ?
Ni2 N4 C19 C24 -9.9(17) . . . . ?
C18 N4 C19 C20 32(2) . . . . ?
Ni2 N4 C19 C20 169.7(14) . . . . ?
C24 C19 C20 C21 18(3) . . . . ?
N4 C19 C20 C21 -161.9(17) . . . . ?
C19 C20 C21 C22 -39(3) . . . . ?
C20 C21 C22 C23 56(2) . . . . ?
C21 C22 C23 C24 -52(2) . . . . ?
N4 C19 C24 N5 -1(2) . . . . ?
C20 C19 C24 N5 179.0(15) . . . . ?
N4 C19 C24 C23 167.9(16) . . . . ?
C20 C19 C24 C23 -12(2) . . . . ?
C25 N5 C24 C19 144.0(16) . . . . ?
Ni2 N5 C24 C19 11.3(18) . . . . ?
C25 N5 C24 C23 -26(2) . . . . ?
Ni2 N5 C24 C23 -158.6(14) . . . . ?
C22 C23 C24 C19 29(3) . . . . ?
C22 C23 C24 N5 -161.2(17) . . . . ?
C24 N5 C25 C26 175.8(15) . . . . ?
Ni2 N5 C25 C26 -55.1(16) . . . . ?
N5 C25 C26 C30 -118(2) . . . . ?
N5 C25 C26 C29 146.7(16) . . . . ?
N5 C25 C26 S4 50.8(16) . . . . ?
S2 S4 C26 C25 -130.3(9) . . . . ?
Ni2 S4 C26 C25 -22.6(10) . . . . ?
S2 S4 C26 C30 41.3(15) . . . . ?
Ni2 S4 C26 C30 149.0(14) . . . . ?
S2 S4 C26 C29 149.7(10) . . . . ?
Ni2 S4 C26 C29 -102.5(10) . . . . ?
Ni2 N6 C31 C32 107(11) . . . . ?
